data_8105853
loop_
_publ_author_name
'Zhu, Hao'
'Chen, Shi-Jun'
'Lin, Yu-Xuann'
'Zhong, Qi-Di'
'Sun, Wu-Ji'
'Zhang, Xiu-Jun'

_publ_section_title
;
 Crystal structure of
 1,1&#x2032;-dibenzyl-3,3&#x2032;-dicyano-1,1&#x2032;,4,4&#x2032;-tetrahydro-4,4&#x2032;-bipyridine,
 C26H22N4
;
_journal_issue 4
_journal_name_full 'Zeitschrift f\"ur Kristallographie - New Crystal Structures'
_journal_page_first 793
_journal_page_last 794
_journal_paper_doi 10.1515/ncrs-2019-0118
_journal_volume 234
_journal_year 2019
_chemical_formula_sum 'C26 H22 N4'
_chemical_formula_weight 390.47
_space_group_crystal_system monoclinic
_space_group_IT_number 14
_space_group_name_Hall '-P 2ybc'
_space_group_name_H-M_alt 'P 1 21/c 1'
_atom_sites_solution_hydrogens geom
_cell_angle_alpha 90
_cell_angle_beta 92.448(3)
_cell_angle_gamma 90
_cell_formula_units_Z 4
_cell_length_a 11.472(2)
_cell_length_b 6.0805(12)
_cell_length_c 29.787(6)
_cell_measurement_reflns_used 3103
_cell_measurement_temperature 296(2)
_cell_measurement_theta_max 24.37
_cell_measurement_theta_min 2.29
_cell_volume 2075.9(7)
_computing_cell_refinement 'Bruker SMART'
_computing_data_collection 'Bruker SMART (Bruker, 2008)'
_computing_data_reduction 'Bruker SAINT (Bruker, 2008)'
_computing_molecular_graphics 'Bruker SHELXTL (Bruker, 2008)'
_computing_publication_material 'Bruker SHELXTL (Bruker, 2008)'
_computing_structure_refinement 'SHELXL-2014/7 (Sheldrick, 2014)'
_computing_structure_solution 'Bruker SHELXTL (Bruker, 2008)'
_diffrn_ambient_temperature 296(2)
_diffrn_measured_fraction_theta_full 1.000
_diffrn_measured_fraction_theta_max 1.000
_diffrn_measurement_device_type 'Bruker APEX-II CCD'
_diffrn_measurement_method '\f and \w scans'
_diffrn_radiation_type MoK\a
_diffrn_radiation_wavelength 0.71073
_diffrn_reflns_av_R_equivalents 0.0307
_diffrn_reflns_av_unetI/netI 0.0318
_diffrn_reflns_Laue_measured_fraction_full 1.000
_diffrn_reflns_Laue_measured_fraction_max 1.000
_diffrn_reflns_limit_h_max 13
_diffrn_reflns_limit_h_min -13
_diffrn_reflns_limit_k_max 7
_diffrn_reflns_limit_k_min -6
_diffrn_reflns_limit_l_max 32
_diffrn_reflns_limit_l_min -35
_diffrn_reflns_number 11350
_diffrn_reflns_point_group_measured_fraction_full 1.000
_diffrn_reflns_point_group_measured_fraction_max 1.000
_diffrn_reflns_theta_full 25.000
_diffrn_reflns_theta_max 25.000
_diffrn_reflns_theta_min 1.368
_diffrn_source 'fine-focus sealed tube'
_exptl_absorpt_coefficient_mu 0.075
_exptl_absorpt_correction_T_max 0.985
_exptl_absorpt_correction_T_min 0.981
_exptl_absorpt_correction_type multi-scan
_exptl_absorpt_process_details 'SADABS; Bruker, 2008'
_exptl_crystal_colour colorless
_exptl_crystal_density_diffrn 1.249
_exptl_crystal_density_method 'not measured'
_exptl_crystal_description block
_exptl_crystal_F_000 824
_exptl_crystal_size_max 0.250
_exptl_crystal_size_mid 0.220
_exptl_crystal_size_min 0.200
_refine_diff_density_max 0.147
_refine_diff_density_min -0.273
_refine_diff_density_rms 0.053
_refine_ls_extinction_coef .
_refine_ls_extinction_method none
_refine_ls_goodness_of_fit_ref 1.093
_refine_ls_hydrogen_treatment constr
_refine_ls_matrix_type full
_refine_ls_number_parameters 271
_refine_ls_number_reflns 3661
_refine_ls_number_restraints 0
_refine_ls_restrained_S_all 1.093
_refine_ls_R_factor_all 0.0563
_refine_ls_R_factor_gt 0.0427
_refine_ls_shift/su_max 0.000
_refine_ls_shift/su_mean 0.000
_refine_ls_structure_factor_coef Fsqd
_refine_ls_weighting_details 'w=1/[\s^2^(Fo^2^)+(0.0100P)^2^+0.9256P] where P=(Fo^2^+2Fc^2^)/3'
_refine_ls_weighting_scheme calc
_refine_ls_wR_factor_gt 0.0843
_refine_ls_wR_factor_ref 0.0882
_reflns_Friedel_coverage 0.000
_reflns_Friedel_fraction_full .
_reflns_Friedel_fraction_max .
_reflns_number_gt 2873
_reflns_number_total 3661
_reflns_threshold_expression 'I > 2\s(I)'
_cod_data_source_file suppl_ncrs-2019-0118_suppl.cif
_cod_data_source_block 1
_cod_original_sg_symbol_H-M 'P 21/c'
_cod_database_code 8105853
_shelx_space_group_comment
; 
The symmetry employed for this shelxl refinement is uniquely defined 
by the following loop, which should always be used as a source of 
symmetry information in preference to the above space-group names. 
They are only intended as comments. 
;
_shelx_estimated_absorpt_t_min 0.981
_shelx_estimated_absorpt_t_max 0.985

loop_
_space_group_symop_operation_xyz
'x, y, z'
'-x, y+1/2, -z+1/2'
'-x, -y, -z'
'x, -y-1/2, z-1/2'

loop_
_atom_site_label
_atom_site_type_symbol
_atom_site_fract_x
_atom_site_fract_y
_atom_site_fract_z
_atom_site_U_iso_or_equiv
_atom_site_adp_type
_atom_site_occupancy
_atom_site_site_symmetry_order
_atom_site_calc_flag
_atom_site_refinement_flags_posn
_atom_site_refinement_flags_adp
_atom_site_refinement_flags_occupancy
_atom_site_disorder_assembly
_atom_site_disorder_group
N1 N 0.60256(12) 0.4124(2) 0.21357(4) 0.0420(4) Uani 1 1 d . . . . .
N2 N 0.25003(16) 0.1055(3) 0.15290(6) 0.0724(6) Uani 1 1 d . . . . .
N3 N 0.67733(11) 0.5167(2) 0.03877(5) 0.0420(4) Uani 1 1 d . . . . .
N4 N 0.33300(14) 0.9482(3) 0.04197(5) 0.0530(4) Uani 1 1 d . . . . .
C1 C 0.92574(19) -0.1558(4) 0.20064(8) 0.0736(7) Uani 1 1 d . . . . .
H1 H 0.9784 -0.2599 0.1909 0.088 Uiso 1 1 calc R U . . .
C2 C 0.8717(2) -0.0152(4) 0.17052(7) 0.0735(7) Uani 1 1 d . . . . .
H2 H 0.8875 -0.0251 0.1402 0.088 Uiso 1 1 calc R U . . .
C3 C 0.79432(17) 0.1409(4) 0.18461(6) 0.0571(5) Uani 1 1 d . . . . .
H3 H 0.7585 0.2359 0.1638 0.069 Uiso 1 1 calc R U . . .
C4 C 0.76975(14) 0.1568(3) 0.22939(5) 0.0408(4) Uani 1 1 d . . . . .
C5 C 0.82433(15) 0.0121(3) 0.25937(6) 0.0490(5) Uani 1 1 d . . . . .
H5 H 0.8082 0.0197 0.2897 0.059 Uiso 1 1 calc R U . . .
C6 C 0.90193(17) -0.1426(4) 0.24514(8) 0.0638(6) Uani 1 1 d . . . . .
H6 H 0.9382 -0.2381 0.2658 0.077 Uiso 1 1 calc R U . . .
C7 C 0.68857(16) 0.3291(3) 0.24684(6) 0.0494(5) Uani 1 1 d . . . . .
H7A H 0.6477 0.2671 0.2717 0.059 Uiso 1 1 calc R U . . .
H7B H 0.7349 0.4516 0.2584 0.059 Uiso 1 1 calc R U . . .
C8 C 0.50667(14) 0.2919(3) 0.20167(5) 0.0387(4) Uani 1 1 d . . . . .
H8 H 0.4929 0.1635 0.2176 0.046 Uiso 1 1 calc R U . . .
C9 C 0.43056(14) 0.3485(3) 0.16808(5) 0.0367(4) Uani 1 1 d . . . . .
C10 C 0.44945(14) 0.5428(3) 0.13734(5) 0.0367(4) Uani 1 1 d . . . . .
H10 H 0.3805 0.6377 0.1379 0.044 Uiso 1 1 calc R U . . .
C11 C 0.55217(16) 0.6703(3) 0.15584(6) 0.0472(5) Uani 1 1 d . . . . .
H11 H 0.5682 0.8048 0.1426 0.057 Uiso 1 1 calc R U . . .
C12 C 0.62146(16) 0.6048(3) 0.18969(6) 0.0448(4) Uani 1 1 d . . . . .
H12 H 0.6858 0.6910 0.1980 0.054 Uiso 1 1 calc R U . . .
C13 C 0.33075(16) 0.2120(3) 0.15976(6) 0.0467(5) Uani 1 1 d . . . . .
C14 C 1.08994(18) 0.6917(4) 0.09676(8) 0.0694(6) Uani 1 1 d . . . . .
H14 H 1.1564 0.7246 0.1144 0.083 Uiso 1 1 calc R U . . .
C15 C 1.04144(18) 0.8463(4) 0.06894(8) 0.0683(6) Uani 1 1 d . . . . .
H15 H 1.0751 0.9851 0.0674 0.082 Uiso 1 1 calc R U . . .
C16 C 0.94174(16) 0.7984(3) 0.04270(7) 0.0553(5) Uani 1 1 d . . . . .
H16 H 0.9089 0.9061 0.0239 0.066 Uiso 1 1 calc R U . . .
C17 C 0.89113(14) 0.5944(3) 0.04407(6) 0.0431(4) Uani 1 1 d . . . . .
C18 C 0.94252(19) 0.4402(4) 0.07228(8) 0.0733(7) Uani 1 1 d . . . . .
H18 H 0.9103 0.3001 0.0736 0.088 Uiso 1 1 calc R U . . .
C19 C 1.0413(2) 0.4895(5) 0.09870(9) 0.0838(8) Uani 1 1 d . . . . .
H19 H 1.0742 0.3834 0.1178 0.101 Uiso 1 1 calc R U . . .
C20 C 0.78539(14) 0.5382(3) 0.01437(6) 0.0478(5) Uani 1 1 d . . . . .
H20A H 0.7746 0.6518 -0.0083 0.057 Uiso 1 1 calc R U . . .
H20B H 0.7999 0.4009 -0.0010 0.057 Uiso 1 1 calc R U . . .
C21 C 0.59279(14) 0.6714(3) 0.03596(5) 0.0387(4) Uani 1 1 d . . . . .
H21 H 0.6053 0.7964 0.0188 0.046 Uiso 1 1 calc R U . . .
C22 C 0.49097(14) 0.6533(3) 0.05681(5) 0.0346(4) Uani 1 1 d . . . . .
C23 C 0.46370(14) 0.4641(3) 0.08782(5) 0.0344(4) Uani 1 1 d . . . . .
H23 H 0.3896 0.3986 0.0771 0.041 Uiso 1 1 calc R U . . .
C24 C 0.55712(15) 0.2944(3) 0.08389(5) 0.0409(4) Uani 1 1 d . . . . .
H24 H 0.5466 0.1593 0.0978 0.049 Uiso 1 1 calc R U . . .
C25 C 0.65373(15) 0.3241(3) 0.06200(5) 0.0424(4) Uani 1 1 d . . . . .
H25 H 0.7084 0.2112 0.0621 0.051 Uiso 1 1 calc R U . . .
C26 C 0.40473(15) 0.8184(3) 0.04851(5) 0.0392(4) Uani 1 1 d . . . . .

loop_
_atom_site_aniso_label
_atom_site_aniso_U_11
_atom_site_aniso_U_22
_atom_site_aniso_U_33
_atom_site_aniso_U_23
_atom_site_aniso_U_13
_atom_site_aniso_U_12
N1 0.0452(8) 0.0414(9) 0.0391(8) 0.0037(7) -0.0030(6) 0.0006(7)
N2 0.0705(12) 0.0835(14) 0.0624(11) 0.0103(10) -0.0077(9) -0.0319(11)
N3 0.0368(8) 0.0462(9) 0.0430(8) 0.0091(7) 0.0011(6) -0.0037(7)
N4 0.0512(9) 0.0491(10) 0.0590(10) 0.0146(8) 0.0054(8) 0.0027(8)
C1 0.0591(13) 0.0778(17) 0.0837(17) -0.0056(14) 0.0024(12) 0.0216(13)
C2 0.0763(15) 0.0920(18) 0.0532(13) -0.0029(12) 0.0136(11) 0.0202(14)
C3 0.0616(12) 0.0673(14) 0.0426(11) 0.0059(10) 0.0028(9) 0.0141(11)
C4 0.0363(9) 0.0454(11) 0.0402(9) 0.0009(8) -0.0049(7) -0.0054(8)
C5 0.0445(10) 0.0557(12) 0.0460(10) 0.0061(9) -0.0082(8) -0.0060(9)
C6 0.0513(12) 0.0634(14) 0.0753(15) 0.0093(12) -0.0144(10) 0.0087(11)
C7 0.0553(11) 0.0566(12) 0.0357(9) -0.0020(9) -0.0070(8) 0.0050(10)
C8 0.0467(10) 0.0351(10) 0.0349(9) 0.0042(7) 0.0078(7) -0.0004(8)
C9 0.0408(9) 0.0365(10) 0.0332(8) 0.0029(7) 0.0065(7) -0.0021(8)
C10 0.0425(9) 0.0332(9) 0.0346(9) 0.0036(7) 0.0028(7) 0.0034(8)
C11 0.0717(12) 0.0305(10) 0.0390(10) 0.0019(8) -0.0027(9) -0.0123(9)
C12 0.0564(11) 0.0382(10) 0.0395(10) -0.0054(8) -0.0002(8) -0.0126(9)
C13 0.0527(11) 0.0518(12) 0.0357(9) 0.0077(8) 0.0019(8) -0.0080(10)
C14 0.0423(11) 0.0904(18) 0.0750(15) -0.0179(14) -0.0042(10) -0.0079(12)
C15 0.0521(12) 0.0636(15) 0.0900(17) -0.0152(13) 0.0119(12) -0.0214(12)
C16 0.0480(11) 0.0526(12) 0.0659(13) 0.0047(10) 0.0085(9) -0.0060(10)
C17 0.0368(9) 0.0473(11) 0.0456(10) -0.0024(8) 0.0061(8) -0.0024(8)
C18 0.0645(14) 0.0535(14) 0.0995(17) 0.0131(13) -0.0267(13) -0.0116(11)
C19 0.0648(15) 0.0827(19) 0.1008(19) 0.0159(15) -0.0329(14) -0.0044(14)
C20 0.0414(10) 0.0600(13) 0.0421(10) 0.0023(9) 0.0046(8) -0.0071(9)
C21 0.0423(9) 0.0381(10) 0.0352(9) 0.0085(7) -0.0059(7) -0.0084(8)
C22 0.0394(9) 0.0330(9) 0.0309(8) 0.0045(7) -0.0037(7) -0.0047(7)
C23 0.0372(9) 0.0330(9) 0.0327(8) 0.0030(7) -0.0027(7) -0.0070(7)
C24 0.0570(11) 0.0287(9) 0.0371(9) 0.0043(7) 0.0045(8) -0.0023(8)
C25 0.0491(10) 0.0383(10) 0.0395(9) 0.0018(8) -0.0001(8) 0.0019(8)
C26 0.0442(10) 0.0396(10) 0.0337(9) 0.0066(8) 0.0005(7) -0.0088(9)

loop_
_atom_type_symbol
_atom_type_description
_atom_type_scat_dispersion_real
_atom_type_scat_dispersion_imag
_atom_type_scat_source
C C 0.0033 0.0016 'International Tables Vol C Tables 4.2.6.8 and 6.1.1.4'
H H 0.0000 0.0000 'International Tables Vol C Tables 4.2.6.8 and 6.1.1.4'
N N 0.0061 0.0033 'International Tables Vol C Tables 4.2.6.8 and 6.1.1.4'

loop_
_geom_angle_atom_site_label_1
_geom_angle_atom_site_label_2
_geom_angle_atom_site_label_3
_geom_angle
_geom_angle_site_symmetry_1
_geom_angle_site_symmetry_3
C8 N1 C12 117.59(14) . .
C8 N1 C7 120.48(15) . .
C12 N1 C7 121.59(15) . .
C21 N3 C25 117.51(14) . .
C21 N3 C20 121.74(15) . .
C25 N3 C20 120.44(15) . .
C6 C1 C2 119.7(2) . .
C6 C1 H1 120.2 . .
C2 C1 H1 120.2 . .
C1 C2 C3 120.7(2) . .
C1 C2 H2 119.7 . .
C3 C2 H2 119.7 . .
C2 C3 C4 120.28(19) . .
C2 C3 H3 119.9 . .
C4 C3 H3 119.9 . .
C3 C4 C5 118.31(18) . .
C3 C4 C7 122.46(16) . .
C5 C4 C7 119.21(16) . .
C6 C5 C4 121.15(18) . .
C6 C5 H5 119.4 . .
C4 C5 H5 119.4 . .
C1 C6 C5 119.9(2) . .
C1 C6 H6 120.1 . .
C5 C6 H6 120.1 . .
N1 C7 C4 114.63(14) . .
N1 C7 H7A 108.6 . .
C4 C7 H7A 108.6 . .
N1 C7 H7B 108.6 . .
C4 C7 H7B 108.6 . .
H7A C7 H7B 107.6 . .
C9 C8 N1 123.36(16) . .
C9 C8 H8 118.3 . .
N1 C8 H8 118.3 . .
C8 C9 C13 118.11(15) . .
C8 C9 C10 122.96(15) . .
C13 C9 C10 118.85(14) . .
C11 C10 C9 108.18(13) . .
C11 C10 C23 113.15(13) . .
C9 C10 C23 110.75(13) . .
C11 C10 H10 108.2 . .
C9 C10 H10 108.2 . .
C23 C10 H10 108.2 . .
C12 C11 C10 124.40(16) . .
C12 C11 H11 117.8 . .
C10 C11 H11 117.8 . .
C11 C12 N1 122.89(16) . .
C11 C12 H12 118.6 . .
N1 C12 H12 118.6 . .
N2 C13 C9 179.0(2) . .
C19 C14 C15 119.8(2) . .
C19 C14 H14 120.1 . .
C15 C14 H14 120.1 . .
C14 C15 C16 120.3(2) . .
C14 C15 H15 119.8 . .
C16 C15 H15 119.8 . .
C17 C16 C15 120.9(2) . .
C17 C16 H16 119.6 . .
C15 C16 H16 119.6 . .
C16 C17 C18 117.65(18) . .
C16 C17 C20 121.21(17) . .
C18 C17 C20 121.10(18) . .
C17 C18 C19 121.2(2) . .
C17 C18 H18 119.4 . .
C19 C18 H18 119.4 . .
C14 C19 C18 120.1(2) . .
C14 C19 H19 119.9 . .
C18 C19 H19 119.9 . .
N3 C20 C17 113.83(14) . .
N3 C20 H20A 108.8 . .
C17 C20 H20A 108.8 . .
N3 C20 H20B 108.8 . .
C17 C20 H20B 108.8 . .
H20A C20 H20B 107.7 . .
C22 C21 N3 123.21(15) . .
C22 C21 H21 118.4 . .
N3 C21 H21 118.4 . .
C21 C22 C26 118.11(15) . .
C21 C22 C23 123.14(15) . .
C26 C22 C23 118.74(14) . .
C24 C23 C22 107.97(13) . .
C24 C23 C10 112.86(13) . .
C22 C23 C10 111.99(13) . .
C24 C23 H23 107.9 . .
C22 C23 H23 107.9 . .
C10 C23 H23 107.9 . .
C25 C24 C23 124.28(16) . .
C25 C24 H24 117.9 . .
C23 C24 H24 117.9 . .
C24 C25 N3 122.99(17) . .
C24 C25 H25 118.5 . .
N3 C25 H25 118.5 . .
N4 C26 C22 178.39(18) . .

loop_
_geom_bond_atom_site_label_1
_geom_bond_atom_site_label_2
_geom_bond_distance
_geom_bond_site_symmetry_2
N1 C8 1.356(2) .
N1 C12 1.391(2) .
N1 C7 1.459(2) .
N2 C13 1.141(2) .
N3 C21 1.351(2) .
N3 C25 1.393(2) .
N3 C20 1.469(2) .
N4 C26 1.151(2) .
C1 C6 1.367(3) .
C1 C2 1.369(3) .
C1 H1 0.9300 .
C2 C3 1.377(3) .
C2 H2 0.9300 .
C3 C4 1.379(2) .
C3 H3 0.9300 .
C4 C5 1.384(2) .
C4 C7 1.509(2) .
C5 C6 1.375(3) .
C5 H5 0.9300 .
C6 H6 0.9300 .
C7 H7A 0.9700 .
C7 H7B 0.9700 .
C8 C9 1.344(2) .
C8 H8 0.9300 .
C9 C13 1.427(2) .
C9 C10 1.516(2) .
C10 C11 1.496(2) .
C10 C23 1.566(2) .
C10 H10 0.9800 .
C11 C12 1.319(2) .
C11 H11 0.9300 .
C12 H12 0.9300 .
C14 C19 1.352(3) .
C14 C15 1.357(3) .
C14 H14 0.9300 .
C15 C16 1.388(3) .
C15 H15 0.9300 .
C16 C17 1.371(3) .
C16 H16 0.9300 .
C17 C18 1.375(3) .
C17 C20 1.510(2) .
C18 C19 1.384(3) .
C18 H18 0.9300 .
C19 H19 0.9300 .
C20 H20A 0.9700 .
C20 H20B 0.9700 .
C21 C22 1.351(2) .
C21 H21 0.9300 .
C22 C26 1.424(2) .
C22 C23 1.516(2) .
C23 C24 1.496(2) .
C23 H23 0.9800 .
C24 C25 1.322(2) .
C24 H24 0.9300 .
C25 H25 0.9300 .

loop_
_geom_hbond_atom_site_label_D
_geom_hbond_atom_site_label_H
_geom_hbond_atom_site_label_A
_geom_hbond_distance_DH
_geom_hbond_distance_HA
_geom_hbond_distance_DA
_geom_hbond_angle_DHA
_geom_hbond_site_symmetry_A
C21 H21 N4 0.93 2.51 3.411(2) 163.0 3_675

loop_
_geom_torsion_atom_site_label_1
_geom_torsion_atom_site_label_2
_geom_torsion_atom_site_label_3
_geom_torsion_atom_site_label_4
_geom_torsion
_geom_torsion_site_symmetry_1
_geom_torsion_site_symmetry_2
_geom_torsion_site_symmetry_3
_geom_torsion_site_symmetry_4
C6 C1 C2 C3 0.5(4) . . . .
C1 C2 C3 C4 -0.3(3) . . . .
C2 C3 C4 C5 -0.3(3) . . . .
C2 C3 C4 C7 178.06(19) . . . .
C3 C4 C5 C6 0.6(3) . . . .
C7 C4 C5 C6 -177.81(17) . . . .
C2 C1 C6 C5 -0.2(4) . . . .
C4 C5 C6 C1 -0.3(3) . . . .
C8 N1 C7 C4 77.4(2) . . . .
C12 N1 C7 C4 -95.7(2) . . . .
C3 C4 C7 N1 24.8(3) . . . .
C5 C4 C7 N1 -156.89(16) . . . .
C12 N1 C8 C9 0.4(2) . . . .
C7 N1 C8 C9 -172.95(16) . . . .
N1 C8 C9 C13 -177.89(15) . . . .
N1 C8 C9 C10 5.5(3) . . . .
C8 C9 C10 C11 -8.9(2) . . . .
C13 C9 C10 C11 174.47(15) . . . .
C8 C9 C10 C23 115.63(17) . . . .
C13 C9 C10 C23 -61.00(19) . . . .
C9 C10 C11 C12 8.0(2) . . . .
C23 C10 C11 C12 -115.13(19) . . . .
C10 C11 C12 N1 -3.4(3) . . . .
C8 N1 C12 C11 -1.6(3) . . . .
C7 N1 C12 C11 171.75(17) . . . .
C19 C14 C15 C16 0.4(4) . . . .
C14 C15 C16 C17 -0.6(3) . . . .
C15 C16 C17 C18 0.1(3) . . . .
C15 C16 C17 C20 -177.67(17) . . . .
C16 C17 C18 C19 0.6(3) . . . .
C20 C17 C18 C19 178.3(2) . . . .
C15 C14 C19 C18 0.2(4) . . . .
C17 C18 C19 C14 -0.7(4) . . . .
C21 N3 C20 C17 106.64(19) . . . .
C25 N3 C20 C17 -80.0(2) . . . .
C16 C17 C20 N3 -108.9(2) . . . .
C18 C17 C20 N3 73.5(2) . . . .
C25 N3 C21 C22 4.3(2) . . . .
C20 N3 C21 C22 177.85(15) . . . .
N3 C21 C22 C26 -175.09(15) . . . .
N3 C21 C22 C23 3.8(2) . . . .
C21 C22 C23 C24 -9.6(2) . . . .
C26 C22 C23 C24 169.23(14) . . . .
C21 C22 C23 C10 115.21(17) . . . .
C26 C22 C23 C10 -65.93(18) . . . .
C11 C10 C23 C24 67.65(18) . . . .
C9 C10 C23 C24 -54.01(18) . . . .
C11 C10 C23 C22 -54.44(18) . . . .
C9 C10 C23 C22 -176.10(13) . . . .
C22 C23 C24 C25 8.8(2) . . . .
C10 C23 C24 C25 -115.48(18) . . . .
C23 C24 C25 N3 -2.1(3) . . . .
C21 N3 C25 C24 -5.2(2) . . . .
C20 N3 C25 C24 -178.87(16) . . . .
